data_4108821
loop_
_publ_author_name
'Yasuhiro Ohki'
'Tsubasa Hatanaka'
'Kazuyuki Tatsumi'

_publ_section_title
;
 C-H Bond Activation of Heteroarenes Mediated by a Half-Sandwich Iron
 Complex of N-Heterocyclic Carbene
;
_journal_name_full 'Journal of the American Chemical Society'
_journal_page_first 17174
_journal_page_last 17186
_journal_paper_doi 10.1021/ja8063028
_journal_volume 130
_journal_year 2008
_chemical_formula_moiety 'C27.50 H44 Fe N2 O '
_chemical_formula_sum 'C27.5 H44 Fe N2 O'
_chemical_formula_weight 474.51
_space_group_IT_number 14
_symmetry_cell_setting monoclinic
_symmetry_Int_Tables_number 14
_symmetry_space_group_name_Hall '-P 2ybc'
_symmetry_space_group_name_H-M 'P 1 21/c 1'
_cell_angle_alpha 90.0000
_cell_angle_beta 105.828(3)
_cell_angle_gamma 90.0000
_cell_formula_units_Z 4
_cell_length_a 11.583(3)
_cell_length_b 13.746(3)
_cell_length_c 17.565(4)
_cell_measurement_reflns_used 4771
_cell_measurement_temperature 173.1
_cell_measurement_theta_max 27.5
_cell_measurement_theta_min 3.2
_cell_volume 2690.7(11)
_computing_cell_refinement CrystalClear
_computing_data_collection CrystalClear
_computing_data_reduction CrystalStructure
_computing_publication_material 'CrystalStructure 3.8'
_computing_structure_refinement CRYSTALS
_computing_structure_solution SIR97
_diffrn_detector_area_resol_mean 7.31
_diffrn_measured_fraction_theta_full 0.987
_diffrn_measured_fraction_theta_max 0.987
_diffrn_measurement_device_type 'Rigaku Saturn'
_diffrn_measurement_method \w
_diffrn_radiation_type 'Mo K\a'
_diffrn_radiation_wavelength 0.71070
_diffrn_reflns_av_R_equivalents 0.021
_diffrn_reflns_limit_h_max 14
_diffrn_reflns_limit_h_min -12
_diffrn_reflns_limit_k_max 17
_diffrn_reflns_limit_k_min -15
_diffrn_reflns_limit_l_max 22
_diffrn_reflns_limit_l_min -22
_diffrn_reflns_number 21302
_diffrn_reflns_theta_full 27.48
_diffrn_reflns_theta_max 27.48
_exptl_absorpt_coefficient_mu 0.580
_exptl_absorpt_correction_T_max 0.966
_exptl_absorpt_correction_T_min 0.889
_exptl_absorpt_correction_type multi-scan
_exptl_absorpt_process_details 'Jacobson, R. (1998) Private communication'
_exptl_crystal_colour green
_exptl_crystal_density_diffrn 1.171
_exptl_crystal_description plate
_exptl_crystal_F_000 1028.00
_exptl_crystal_size_max 0.30
_exptl_crystal_size_mid 0.30
_exptl_crystal_size_min 0.06
_refine_diff_density_max 1.11
_refine_diff_density_min -0.71
_refine_ls_extinction_method none
_refine_ls_goodness_of_fit_ref 1.291
_refine_ls_hydrogen_treatment refall
_refine_ls_number_parameters 301
_refine_ls_number_reflns 5821
_refine_ls_R_factor_gt 0.0687
_refine_ls_shift/su_max 0.0000
_refine_ls_structure_factor_coef F
_refine_ls_weighting_details 'w = 1/[0.0032Fo^2^ + 1.0000\s(Fo^2^)]'
_refine_ls_weighting_scheme calc
_refine_ls_wR_factor_ref 0.1228
_reflns_number_gt 3429
_reflns_number_total 6084
_reflns_threshold_expression F^2^>2.0\s(F^2^)
_cod_data_source_file ja8063028_si_002_09.cif
_cod_data_source_block '_IPr(furan)'
_cod_original_cell_volume 2690.8(10)
_cod_original_formula_sum 'C27.50 H44 Fe N2 O '
_cod_database_code 4108821

loop_
_symmetry_equiv_pos_site_id
_symmetry_equiv_pos_as_xyz
1 +X,+Y,+Z
2 -X,1/2+Y,1/2-Z
3 -X,-Y,-Z
4 +X,1/2-Y,1/2+Z

loop_
_atom_site_label
_atom_site_type_symbol
_atom_site_fract_x
_atom_site_fract_y
_atom_site_fract_z
_atom_site_U_iso_or_equiv
_atom_site_adp_type
_atom_site_occupancy
_atom_site_symmetry_multiplicity
_atom_site_calc_flag
_atom_site_refinement_flags
Fe(1) Fe 0.20251(4) 0.00255(3) 0.32611(2) 0.02726(14) Uani 1.00 1 d .
O(1) O -0.0425(2) 0.00004(14) 0.34544(16) 0.0393(6) Uani 1.00 1 d .
N(1) N 0.1961(2) 0.07687(17) 0.16585(14) 0.0268(6) Uani 1.00 1 d .
N(2) N 0.1997(2) -0.07913(17) 0.16839(14) 0.0265(6) Uani 1.00 1 d .
C(1) C 0.0281(2) -0.00002(18) 0.2913(2) 0.0303(7) Uani 1.00 1 d .
C(2) C -0.0528(3) -0.0026(2) 0.2173(2) 0.0438(9) Uani 1.00 1 d .
C(3) C -0.1715(3) -0.0038(2) 0.2275(3) 0.0556(12) Uani 1.00 1 d .
C(4) C -0.1603(3) -0.0025(2) 0.3033(3) 0.0476(11) Uani 1.00 1 d .
C(5) C 0.2079(2) 0.00035(17) 0.21616(18) 0.0244(6) Uani 1.00 1 d .
C(6) C 0.1817(2) 0.0463(2) 0.08832(17) 0.0299(7) Uani 1.00 1 d .
C(7) C 0.1838(2) -0.0522(2) 0.08934(18) 0.0312(7) Uani 1.00 1 d .
C(8) C 0.1975(2) 0.1777(2) 0.19568(19) 0.0340(7) Uani 1.00 1 d .
C(9) C 0.0800(3) 0.2312(2) 0.1601(2) 0.0479(10) Uani 1.00 1 d .
C(10) C 0.3056(3) 0.2347(2) 0.1865(2) 0.0497(10) Uani 1.00 1 d .
C(11) C 0.1687(3) 0.1118(2) 0.0180(2) 0.0446(9) Uani 1.00 1 d .
C(12) C 0.1748(3) -0.1203(2) 0.0219(2) 0.0461(9) Uani 1.00 1 d .
C(13) C 0.2049(2) -0.1783(2) 0.2013(2) 0.0367(8) Uani 1.00 1 d .
C(14) C 0.3128(3) -0.2350(2) 0.1924(2) 0.0526(11) Uani 1.00 1 d .
C(15) C 0.0874(3) -0.2347(2) 0.1679(2) 0.0518(11) Uani 1.00 1 d .
C(16) C 0.2454(3) -0.0471(2) 0.44466(19) 0.0409(8) Uani 1.00 1 d .
C(17) C 0.2397(3) 0.0559(2) 0.44408(19) 0.0408(8) Uani 1.00 1 d .
C(18) C 0.1656(4) -0.1115(3) 0.4799(2) 0.0773(15) Uani 1.00 1 d .
C(19) C 0.1552(4) 0.1150(3) 0.4775(2) 0.0748(15) Uani 1.00 1 d .
C(20) C 0.3290(3) 0.0938(3) 0.4136(2) 0.0574(11) Uani 1.00 1 d .
C(21) C 0.3906(3) 0.0131(4) 0.3937(2) 0.0847(18) Uani 1.00 1 d .
C(22) C 0.3393(3) -0.0765(3) 0.4143(2) 0.0686(13) Uani 1.00 1 d .
C(23) C 0.3372(6) 0.2124(5) 0.4091(4) 0.0416(15) Uiso 0.50 1 d P
C(24) C 0.4995(6) 0.0432(6) 0.3604(5) 0.057(2) Uiso 0.50 1 d P
C(25) C 0.4050(8) -0.1627(7) 0.4059(6) 0.067(2) Uiso 0.50 1 d P
C(29) C 0.3850(9) 0.1853(7) 0.4020(6) 0.071(2) Uiso 0.50 1 d P
C(30) C 0.5022(9) -0.0154(6) 0.3620(6) 0.069(2) Uiso 0.50 1 d P
C(31) C 0.3587(7) -0.1940(6) 0.4134(5) 0.0523(19) Uiso 0.50 1 d P
C(36) C 0.5061(10) 0.0055(5) 0.1458(8) 0.161(4) Uiso 1.00 1 d .
C(37) C 0.5106(11) -0.0352(10) 0.0702(9) 0.109(4) Uiso 0.50 1 d P
C(38) C 0.5175(10) 0.0565(9) 0.0809(8) 0.095(3) Uiso 0.50 1 d P
C(39) C 0.5000 0.0000 0.0000 0.141(4) Uiso 1.00 2 d S
H(1) H -0.0326 -0.0035 0.1672 0.050 Uiso 1.00 1 c R
H(2) H -0.2460 -0.0052 0.1855 0.063 Uiso 1.00 1 c R
H(3) H -0.2271 -0.0034 0.3267 0.058 Uiso 1.00 1 c R
H(4) H 0.2063 0.1729 0.2521 0.040 Uiso 1.00 1 c R
H(5) H 0.0835 0.2642 0.1120 0.058 Uiso 1.00 1 c R
H(6) H 0.0670 0.2786 0.1978 0.058 Uiso 1.00 1 c R
H(7) H 0.0145 0.1848 0.1480 0.058 Uiso 1.00 1 c R
H(8) H 0.2926 0.2492 0.1369 0.058 Uiso 1.00 1 c R
H(9) H 0.0261 -0.1950 0.1696 0.063 Uiso 1.00 1 c R
H(10) H 0.3118 0.2952 0.2158 0.058 Uiso 1.00 1 c R
H(11) H 0.0845 0.1264 -0.0053 0.055 Uiso 1.00 1 c R
H(12) H 0.2011 0.0797 -0.0208 0.056 Uiso 1.00 1 c R
H(13) H 0.2123 0.1718 0.0349 0.055 Uiso 1.00 1 c R
H(14) H 0.2542 -0.1325 0.0158 0.055 Uiso 1.00 1 c R
H(15) H 0.1246 -0.0917 -0.0263 0.055 Uiso 1.00 1 c R
H(16) H 0.1397 -0.1811 0.0325 0.055 Uiso 1.00 1 c R
H(17) H 0.2147 -0.1711 0.2576 0.043 Uiso 1.00 1 c R
H(18) H 0.2920 -0.2696 0.1424 0.062 Uiso 1.00 1 c R
H(19) H 0.3378 -0.2812 0.2355 0.062 Uiso 1.00 1 c R
H(20) H 0.3780 -0.1901 0.1938 0.062 Uiso 1.00 1 c R
H(21) H 0.3780 0.1967 0.2069 0.058 Uiso 1.00 1 c R
H(22) H 0.0822 -0.2555 0.1142 0.063 Uiso 1.00 1 c R
H(23) H 0.0863 -0.2912 0.2007 0.063 Uiso 1.00 1 c R
H(24) H 0.1129 -0.0710 0.5009 0.089 Uiso 1.00 1 c R
H(25) H 0.2157 -0.1505 0.5222 0.089 Uiso 1.00 1 c R
H(26) H 0.1179 -0.1538 0.4392 0.089 Uiso 1.00 1 c R
H(27) H 0.1678 0.1837 0.4697 0.087 Uiso 1.00 1 c R
H(28) H 0.1705 0.1017 0.5336 0.087 Uiso 1.00 1 c R
H(29) H 0.0729 0.0979 0.4505 0.087 Uiso 1.00 1 c R

loop_
_atom_site_aniso_label
_atom_site_aniso_U_11
_atom_site_aniso_U_22
_atom_site_aniso_U_33
_atom_site_aniso_U_12
_atom_site_aniso_U_13
_atom_site_aniso_U_23
Fe(1) 0.0309(3) 0.0282(3) 0.0193(2) -0.00113(16) 0.00113(19) -0.00016(15)
O(1) 0.0381(12) 0.0367(13) 0.0451(15) -0.0014(8) 0.0149(10) 0.0004(9)
N(1) 0.0308(12) 0.0242(11) 0.0226(12) -0.0006(9) 0.0024(9) -0.0002(9)
N(2) 0.0315(12) 0.0238(11) 0.0240(12) -0.0004(9) 0.0073(9) -0.0022(9)
C(1) 0.0336(15) 0.0226(14) 0.0348(17) -0.0004(10) 0.0092(13) -0.0012(10)
C(2) 0.0350(17) 0.053(2) 0.0377(19) -0.0004(13) -0.0004(14) -0.0009(14)
C(3) 0.0309(18) 0.057(2) 0.070(3) 0.0027(14) -0.0016(18) -0.0024(19)
C(4) 0.0320(17) 0.0373(19) 0.075(3) -0.0014(12) 0.0170(18) -0.0015(16)
C(5) 0.0248(13) 0.0204(13) 0.0253(14) 0.0012(9) 0.0021(10) -0.0018(9)
C(6) 0.0321(14) 0.0345(15) 0.0215(14) -0.0006(12) 0.0048(11) 0.0019(11)
C(7) 0.0331(14) 0.0336(15) 0.0237(14) 0.0008(12) 0.0021(11) -0.0035(11)
C(8) 0.0487(17) 0.0221(13) 0.0290(16) -0.0024(12) 0.0069(13) -0.0006(11)
C(9) 0.053(2) 0.0299(16) 0.061(2) 0.0100(14) 0.0166(17) 0.0011(15)
C(10) 0.054(2) 0.0325(17) 0.059(2) -0.0123(15) 0.0096(18) 0.0018(16)
C(11) 0.053(2) 0.053(2) 0.0319(17) 0.0070(16) 0.0173(15) 0.0145(15)
C(12) 0.051(2) 0.051(2) 0.0355(18) -0.0080(16) 0.0109(15) -0.0156(15)
C(13) 0.0449(17) 0.0221(14) 0.0406(18) 0.0020(12) 0.0077(14) 0.0001(12)
C(14) 0.057(2) 0.0306(17) 0.067(2) 0.0125(15) 0.0132(19) -0.0020(17)
C(15) 0.065(2) 0.0328(17) 0.059(2) -0.0153(16) 0.0197(19) -0.0026(16)
C(16) 0.061(2) 0.0361(17) 0.0194(15) 0.0061(15) 0.0005(13) 0.0043(12)
C(17) 0.0557(19) 0.0385(17) 0.0221(15) -0.0067(15) 0.0004(13) -0.0053(12)
C(18) 0.110(3) 0.067(3) 0.045(2) -0.019(2) 0.005(2) 0.024(2)
C(19) 0.107(3) 0.070(3) 0.041(2) 0.010(2) 0.008(2) -0.026(2)
C(20) 0.054(2) 0.082(2) 0.0273(18) -0.029(2) -0.0036(16) -0.0001(18)
C(21) 0.0249(18) 0.200(7) 0.0217(19) -0.011(2) -0.0062(14) -0.002(2)
C(22) 0.062(2) 0.094(3) 0.031(2) 0.039(2) -0.0170(18) -0.010(2)

loop_
_atom_type_symbol
_atom_type_description
_atom_type_scat_dispersion_real
_atom_type_scat_dispersion_imag
_atom_type_scat_source
C C 0.003 0.002
;
International Tables for Crystallography
(1992, Vol. C, Tables 4.2.6.8 and 6.1.1.4)
;
H H 0.000 0.000
;
International Tables for Crystallography
(1992, Vol. C, Table 6.1.1.4)
;
N N 0.006 0.003
;
International Tables for Crystallography
(1992, Vol. C, Tables 4.2.6.8 and 6.1.1.4)
;
O O 0.011 0.006
;
International Tables for Crystallography
(1992, Vol. C, Tables 4.2.6.8 and 6.1.1.4)
;
Fe Fe 0.346 0.844
;
International Tables for Crystallography
(1992, Vol. C, Tables 4.2.6.8 and 6.1.1.4)
;

loop_
_geom_angle_atom_site_label_1
_geom_angle_atom_site_label_2
_geom_angle_atom_site_label_3
_geom_angle
_geom_angle_publ_flag
_geom_angle_site_symmetry_1
_geom_angle_site_symmetry_3
C(1) Fe(1) C(5) 89.97(13) yes . .
C(1) Fe(1) C(16) 104.37(14) yes . .
C(1) Fe(1) C(17) 103.27(14) yes . .
C(1) Fe(1) C(20) 131.75(15) yes . .
C(1) Fe(1) C(21) 165.74(16) yes . .
C(1) Fe(1) C(22) 134.89(16) yes . .
C(5) Fe(1) C(16) 155.06(12) yes . .
C(5) Fe(1) C(17) 156.51(12) yes . .
C(5) Fe(1) C(20) 120.34(14) yes . .
C(5) Fe(1) C(21) 104.04(14) yes . .
C(5) Fe(1) C(22) 118.88(15) yes . .
C(16) Fe(1) C(17) 39.00(12) yes . .
C(16) Fe(1) C(20) 64.18(14) yes . .
C(16) Fe(1) C(21) 63.60(16) yes . .
C(16) Fe(1) C(22) 37.84(16) yes . .
C(17) Fe(1) C(20) 37.35(15) yes . .
C(17) Fe(1) C(21) 62.66(16) yes . .
C(17) Fe(1) C(22) 64.19(15) yes . .
C(20) Fe(1) C(21) 37.58(19) yes . .
C(20) Fe(1) C(22) 64.63(17) yes . .
C(21) Fe(1) C(22) 39.0(2) yes . .
C(1) O(1) C(4) 108.2(3) yes . .
C(5) N(1) C(6) 111.6(2) yes . .
C(5) N(1) C(8) 120.4(2) yes . .
C(6) N(1) C(8) 128.0(2) yes . .
C(5) N(2) C(7) 111.5(2) yes . .
C(5) N(2) C(13) 120.7(2) yes . .
C(7) N(2) C(13) 127.8(2) yes . .
Fe(1) C(1) O(1) 122.0(2) yes . .
Fe(1) C(1) C(2) 132.6(3) yes . .
O(1) C(1) C(2) 105.4(2) yes . .
C(1) C(2) C(3) 108.1(3) yes . .
C(2) C(3) C(4) 107.2(3) yes . .
O(1) C(4) C(3) 111.1(4) yes . .
Fe(1) C(5) N(1) 127.5(2) yes . .
Fe(1) C(5) N(2) 127.3(2) yes . .
N(1) C(5) N(2) 104.0(2) yes . .
N(1) C(6) C(7) 107.0(2) yes . .
N(1) C(6) C(11) 125.6(2) yes . .
C(7) C(6) C(11) 127.4(2) yes . .
N(2) C(7) C(6) 106.0(2) yes . .
N(2) C(7) C(12) 125.7(2) yes . .
C(6) C(7) C(12) 128.4(3) yes . .
N(1) C(8) C(9) 112.6(2) yes . .
N(1) C(8) C(10) 112.0(2) yes . .
C(9) C(8) C(10) 112.1(2) yes . .
N(2) C(13) C(14) 112.4(2) yes . .
N(2) C(13) C(15) 112.3(2) yes . .
C(14) C(13) C(15) 111.7(2) yes . .
Fe(1) C(16) C(17) 70.90(18) yes . .
Fe(1) C(16) C(18) 125.5(2) yes . .
Fe(1) C(16) C(22) 73.5(2) yes . .
C(17) C(16) C(18) 123.3(3) yes . .
C(17) C(16) C(22) 109.0(3) yes . .
C(18) C(16) C(22) 127.5(3) yes . .
Fe(1) C(17) C(16) 70.10(18) yes . .
Fe(1) C(17) C(19) 125.7(2) yes . .
Fe(1) C(17) C(20) 74.2(2) yes . .
C(16) C(17) C(19) 124.7(3) yes . .
C(16) C(17) C(20) 109.8(3) yes . .
C(19) C(17) C(20) 125.3(3) yes . .
Fe(1) C(20) C(17) 68.4(2) yes . .
Fe(1) C(20) C(21) 70.5(2) yes . .
Fe(1) C(20) C(23) 124.7(3) yes . .
Fe(1) C(20) C(29) 129.2(4) yes . .
C(17) C(20) C(21) 106.3(4) yes . .
C(17) C(20) C(23) 116.9(4) yes . .
C(17) C(20) C(29) 141.8(6) yes . .
C(21) C(20) C(23) 136.8(4) yes . .
C(21) C(20) C(29) 111.6(5) yes . .
Fe(1) C(21) C(20) 72.0(2) yes . .
Fe(1) C(21) C(22) 70.4(2) yes . .
Fe(1) C(21) C(24) 126.5(3) yes . .
Fe(1) C(21) C(30) 125.4(4) yes . .
C(20) C(21) C(22) 109.5(4) yes . .
C(20) C(21) C(24) 113.2(5) yes . .
C(20) C(21) C(30) 142.6(5) yes . .
C(22) C(21) C(24) 137.2(5) yes . .
C(22) C(21) C(30) 107.8(5) yes . .
Fe(1) C(22) C(16) 68.7(2) yes . .
Fe(1) C(22) C(21) 70.6(2) yes . .
Fe(1) C(22) C(25) 129.8(4) yes . .
Fe(1) C(22) C(31) 124.1(3) yes . .
C(16) C(22) C(21) 105.3(4) yes . .
C(16) C(22) C(25) 140.1(6) yes . .
C(16) C(22) C(31) 114.5(4) yes . .
C(21) C(22) C(25) 114.1(5) yes . .
C(21) C(22) C(31) 140.2(5) yes . .
C(20) C(23) C(29) 62.7(10) yes . .
C(21) C(24) C(30) 75.7(11) yes . .
C(22) C(25) C(31) 91.9(12) yes . .
C(20) C(29) C(23) 91.8(12) yes . .
C(21) C(30) C(24) 74.8(10) yes . .
C(22) C(31) C(25) 61.7(10) yes . .
C(37) C(36) C(38) 53.5(9) yes . .
C(36) C(37) C(38) 60.1(10) yes . .
C(36) C(37) C(39) 134.8(11) yes . .
C(38) C(37) C(39) 75.9(10) yes . .
C(36) C(38) C(37) 66.5(10) yes . .
C(36) C(38) C(39) 118.4(9) yes . .
C(37) C(38) C(39) 52.7(9) yes . .
C(37) C(39) C(38) 51.3(8) yes . .
C(37) C(39) C(38) 128.7(8) yes . 3_655
C(37) C(39) C(38) 128.7(8) yes 3_655 .
C(37) C(39) C(38) 51.3(8) yes 3_655 3_655
C(1) C(2) H(1) 125.8 no . .
C(3) C(2) H(1) 126.1 no . .
C(2) C(3) H(2) 126.2 no . .
C(4) C(3) H(2) 126.6 no . .
O(1) C(4) H(3) 124.5 no . .
C(3) C(4) H(3) 124.4 no . .
N(1) C(8) H(4) 106.6 no . .
C(9) C(8) H(4) 106.5 no . .
C(10) C(8) H(4) 106.4 no . .
C(8) C(9) H(5) 109.7 no . .
C(8) C(9) H(6) 109.4 no . .
C(8) C(9) H(7) 109.3 no . .
H(5) C(9) H(6) 109.5 no . .
H(5) C(9) H(7) 109.5 no . .
H(6) C(9) H(7) 109.5 no . .
C(8) C(10) H(8) 107.6 no . .
C(8) C(10) H(10) 109.2 no . .
C(8) C(10) H(21) 109.6 no . .
H(8) C(10) H(10) 107.8 no . .
H(8) C(10) H(21) 113.0 no . .
H(10) C(10) H(21) 109.5 no . .
C(6) C(11) H(11) 109.6 no . .
C(6) C(11) H(12) 109.4 no . .
C(6) C(11) H(13) 109.4 no . .
H(11) C(11) H(12) 109.5 no . .
H(11) C(11) H(13) 109.5 no . .
H(12) C(11) H(13) 109.5 no . .
C(7) C(12) H(14) 109.5 no . .
C(7) C(12) H(15) 109.5 no . .
C(7) C(12) H(16) 109.4 no . .
H(14) C(12) H(15) 109.5 no . .
H(14) C(12) H(16) 109.5 no . .
H(15) C(12) H(16) 109.5 no . .
N(2) C(13) H(17) 106.7 no . .
C(14) C(13) H(17) 106.6 no . .
C(15) C(13) H(17) 106.6 no . .
C(13) C(14) H(18) 109.7 no . .
C(13) C(14) H(19) 109.6 no . .
C(13) C(14) H(20) 109.1 no . .
H(18) C(14) H(19) 109.5 no . .
H(18) C(14) H(20) 109.5 no . .
H(19) C(14) H(20) 109.5 no . .
C(13) C(15) H(9) 107.7 no . .
C(13) C(15) H(22) 109.5 no . .
C(13) C(15) H(23) 109.3 no . .
H(9) C(15) H(22) 111.7 no . .
H(9) C(15) H(23) 109.0 no . .
H(22) C(15) H(23) 109.5 no . .
C(16) C(18) H(24) 109.6 no . .
C(16) C(18) H(25) 109.3 no . .
C(16) C(18) H(26) 109.6 no . .
H(24) C(18) H(25) 109.5 no . .
H(24) C(18) H(26) 109.5 no . .
H(25) C(18) H(26) 109.5 no . .
C(17) C(19) H(27) 109.3 no . .
C(17) C(19) H(28) 109.5 no . .
C(17) C(19) H(29) 109.6 no . .
H(27) C(19) H(28) 109.5 no . .
H(27) C(19) H(29) 109.5 no . .
H(28) C(19) H(29) 109.5 no . .

loop_
_geom_bond_atom_site_label_1
_geom_bond_atom_site_label_2
_geom_bond_distance
_geom_bond_publ_flag
Fe(1) C(1) 1.945(3) yes
Fe(1) C(5) 1.949(3) yes
Fe(1) C(16) 2.118(3) yes
Fe(1) C(17) 2.128(3) yes
Fe(1) C(20) 2.203(3) yes
Fe(1) C(21) 2.183(3) yes
Fe(1) C(22) 2.180(4) yes
O(1) C(1) 1.413(4) yes
O(1) C(4) 1.364(4) yes
N(1) C(5) 1.357(3) yes
N(1) C(6) 1.391(3) yes
N(1) C(8) 1.480(3) yes
N(2) C(5) 1.365(3) yes
N(2) C(7) 1.400(3) yes
N(2) C(13) 1.475(3) yes
C(1) C(2) 1.380(4) yes
C(2) C(3) 1.434(6) yes
C(3) C(4) 1.303(7) yes
C(6) C(7) 1.354(4) yes
C(6) C(11) 1.502(4) yes
C(7) C(12) 1.491(4) yes
C(8) C(9) 1.523(4) yes
C(8) C(10) 1.522(5) yes
C(13) C(14) 1.517(5) yes
C(13) C(15) 1.537(4) yes
C(16) C(17) 1.417(4) yes
C(16) C(18) 1.527(6) yes
C(16) C(22) 1.395(6) yes
C(17) C(19) 1.509(6) yes
C(17) C(20) 1.389(6) yes
C(20) C(21) 1.413(7) yes
C(20) C(23) 1.637(8) yes
C(20) C(29) 1.455(12) yes
C(21) C(22) 1.456(7) yes
C(21) C(24) 1.583(10) yes
C(21) C(30) 1.590(13) yes
C(22) C(25) 1.438(11) yes
C(22) C(31) 1.633(10) yes
C(23) C(29) 0.706(13) yes
C(24) C(30) 0.806(12) yes
C(25) C(31) 0.727(14) yes
C(36) C(37) 1.45(2) yes
C(36) C(38) 1.374(19) yes
C(37) C(38) 1.274(19) yes
C(37) C(39) 1.299(16) yes
C(38) C(39) 1.584(14) yes
C(2) H(1) 0.970 no
C(3) H(2) 0.970 no
C(4) H(3) 0.970 no
C(8) H(4) 0.970 no
C(9) H(5) 0.970 no
C(9) H(6) 0.970 no
C(9) H(7) 0.970 no
C(10) H(8) 0.866 no
C(10) H(10) 0.970 no
C(10) H(21) 0.970 no
C(11) H(11) 0.970 no
C(11) H(12) 0.970 no
C(11) H(13) 0.970 no
C(12) H(14) 0.970 no
C(12) H(15) 0.970 no
C(12) H(16) 0.970 no
C(13) H(17) 0.970 no
C(14) H(18) 0.970 no
C(14) H(19) 0.970 no
C(14) H(20) 0.970 no
C(15) H(9) 0.903 no
C(15) H(22) 0.970 no
C(15) H(23) 0.970 no
C(18) H(24) 0.970 no
C(18) H(25) 0.970 no
C(18) H(26) 0.970 no
C(19) H(27) 0.970 no
C(19) H(28) 0.970 no
C(19) H(29) 0.970 no

loop_
_geom_contact_atom_site_label_1
_geom_contact_atom_site_label_2
_geom_contact_distance
_geom_contact_site_symmetry_2
C(25) C(29) 3.595(13) 3_656
C(29) C(25) 3.595(13) 3_656
O(1) H(5) 3.390 2_545
O(1) H(6) 3.131 2_545
O(1) H(22) 3.491 2_555
O(1) H(23) 2.987 2_555
O(1) H(24) 3.178 3_556
O(1) H(28) 3.223 3_556
C(1) H(6) 3.259 2_545
C(1) H(23) 3.181 2_555
C(2) H(6) 3.380 2_545
C(2) H(12) 3.572 3_555
C(2) H(15) 3.480 3_555
C(2) H(23) 3.313 2_555
C(3) H(6) 3.356 2_545
C(3) H(10) 3.486 2_545
C(3) H(23) 3.229 2_555
C(4) H(5) 3.546 2_545
C(4) H(6) 3.199 2_545
C(4) H(10) 3.256 2_545
C(4) H(23) 3.034 2_555
C(4) H(24) 3.481 3_556
C(4) H(28) 3.204 3_556
C(6) H(15) 3.472 3_555
C(7) H(11) 3.222 3_555
C(9) H(15) 3.432 3_555
C(9) H(23) 3.515 2_555
C(9) H(26) 2.935 2_555
C(9) H(28) 3.548 4_554
C(10) H(28) 3.525 4_554
C(11) H(1) 3.535 3_555
C(11) H(15) 3.451 3_555
C(11) H(16) 3.567 3_555
C(11) H(27) 2.936 4_554
C(12) H(7) 3.307 3_555
C(12) H(11) 2.939 3_555
C(12) H(25) 3.185 4_544
C(12) H(26) 3.415 4_544
C(14) H(25) 3.293 4_544
C(15) H(6) 3.332 2_545
C(15) H(11) 3.351 3_555
C(15) H(27) 3.456 2_545
C(15) H(29) 3.311 2_545
C(18) H(5) 3.365 2_545
C(18) H(16) 3.037 4_545
C(18) H(18) 3.268 4_545
C(18) H(22) 3.330 4_545
C(18) H(29) 3.318 3_556
C(19) H(5) 3.178 4_555
C(19) H(8) 3.381 4_555
C(19) H(13) 3.111 4_555
C(19) H(22) 3.303 2_555
C(19) H(24) 3.286 3_556
C(23) H(13) 3.355 4_555
C(24) H(3) 3.437 1_655
C(24) H(18) 3.539 2_655
C(30) H(3) 3.362 1_655
C(31) H(14) 3.402 4_545
C(36) H(2) 2.768 1_655
C(36) H(20) 3.289 .
C(36) H(21) 3.337 .
C(37) H(2) 3.018 1_655
C(37) H(14) 3.158 .
C(38) H(2) 2.976 1_655
C(39) H(12) 3.554 .
C(39) H(12) 3.554 3_655
C(39) H(14) 3.453 .
C(39) H(14) 3.453 3_655
H(1) C(11) 3.535 3_555
H(1) H(11) 3.220 3_555
H(1) H(12) 2.964 3_555
H(1) H(15) 2.746 3_555
H(2) C(36) 2.768 1_455
H(2) C(37) 3.018 1_455
H(2) C(38) 2.976 1_455
H(2) H(10) 3.439 2_545
H(2) H(12) 3.242 3_555
H(3) C(24) 3.437 1_455
H(3) C(30) 3.362 1_455
H(3) H(8) 3.581 2_545
H(3) H(10) 2.964 2_545
H(3) H(18) 3.379 2_555
H(3) H(19) 3.377 2_555
H(3) H(23) 3.439 2_555
H(3) H(24) 3.127 3_556
H(3) H(25) 3.369 3_556
H(3) H(28) 2.721 3_556
H(5) O(1) 3.390 2_555
H(5) C(4) 3.546 2_555
H(5) C(18) 3.365 2_555
H(5) C(19) 3.178 4_554
H(5) H(15) 3.423 3_555
H(5) H(16) 3.294 3_555
H(5) H(24) 3.433 2_555
H(5) H(26) 2.526 2_555
H(5) H(27) 3.006 4_554
H(5) H(28) 2.659 4_554
H(5) H(29) 3.386 4_554
H(6) O(1) 3.131 2_555
H(6) C(1) 3.259 2_555
H(6) C(2) 3.380 2_555
H(6) C(3) 3.356 2_555
H(6) C(4) 3.199 2_555
H(6) C(15) 3.332 2_555
H(6) H(9) 2.843 2_555
H(6) H(23) 2.997 2_555
H(6) H(26) 2.904 2_555
H(7) C(12) 3.307 3_555
H(7) H(15) 2.632 3_555
H(7) H(16) 3.188 3_555
H(7) H(23) 3.198 2_555
H(7) H(26) 2.889 2_555
H(8) C(19) 3.381 4_554
H(8) H(3) 3.581 2_555
H(8) H(27) 3.040 4_554
H(8) H(28) 2.846 4_554
H(9) H(6) 2.843 2_545
H(9) H(11) 2.973 3_555
H(9) H(12) 3.539 3_555
H(9) H(27) 3.290 2_545
H(9) H(29) 3.543 2_545
H(10) C(3) 3.486 2_555
H(10) C(4) 3.256 2_555
H(10) H(2) 3.439 2_555
H(10) H(3) 2.964 2_555
H(10) H(20) 3.516 2_655
H(10) H(28) 3.475 4_554
H(11) C(7) 3.222 3_555
H(11) C(12) 2.939 3_555
H(11) C(15) 3.351 3_555
H(11) H(1) 3.220 3_555
H(11) H(9) 2.973 3_555
H(11) H(15) 2.671 3_555
H(11) H(16) 2.620 3_555
H(11) H(22) 2.919 3_555
H(11) H(27) 2.858 4_554
H(12) C(2) 3.572 3_555
H(12) C(39) 3.554 .
H(12) H(1) 2.964 3_555
H(12) H(2) 3.242 3_555
H(12) H(9) 3.539 3_555
H(12) H(27) 3.275 4_554
H(13) C(19) 3.111 4_554
H(13) C(23) 3.355 4_554
H(13) H(27) 2.280 4_554
H(13) H(28) 3.150 4_554
H(14) C(31) 3.402 4_544
H(14) C(37) 3.158 .
H(14) C(39) 3.453 .
H(14) H(25) 3.023 4_544
H(14) H(26) 3.431 4_544
H(15) C(2) 3.480 3_555
H(15) C(6) 3.472 3_555
H(15) C(9) 3.432 3_555
H(15) C(11) 3.451 3_555
H(15) H(1) 2.746 3_555
H(15) H(5) 3.423 3_555
H(15) H(7) 2.632 3_555
H(15) H(11) 2.671 3_555
H(15) H(26) 3.547 4_544
H(16) C(11) 3.567 3_555
H(16) C(18) 3.037 4_544
H(16) H(5) 3.294 3_555
H(16) H(7) 3.188 3_555
H(16) H(11) 2.620 3_555
H(16) H(24) 3.453 4_544
H(16) H(25) 2.500 4_544
H(16) H(26) 2.770 4_544
H(18) C(18) 3.268 4_544
H(18) C(24) 3.539 2_645
H(18) H(3) 3.379 2_545
H(18) H(24) 3.531 4_544
H(18) H(25) 2.329 4_544
H(19) H(3) 3.377 2_545
H(19) H(21) 3.185 2_645
H(20) C(36) 3.289 .
H(20) H(10) 3.516 2_645
H(20) H(21) 3.281 2_645
H(21) C(36) 3.337 .
H(21) H(19) 3.185 2_655
H(21) H(20) 3.281 2_655
H(22) O(1) 3.491 2_545
H(22) C(18) 3.330 4_544
H(22) C(19) 3.303 2_545
H(22) H(11) 2.919 3_555
H(22) H(24) 3.189 4_544
H(22) H(25) 2.835 4_544
H(22) H(26) 3.446 4_544
H(22) H(27) 2.989 2_545
H(22) H(29) 2.733 2_545
H(23) O(1) 2.987 2_545
H(23) C(1) 3.181 2_545
H(23) C(2) 3.313 2_545
H(23) C(3) 3.229 2_545
H(23) C(4) 3.034 2_545
H(23) C(9) 3.515 2_545
H(23) H(3) 3.439 2_545
H(23) H(6) 2.997 2_545
H(23) H(7) 3.198 2_545
H(23) H(27) 3.597 2_545
H(23) H(29) 3.179 2_545
H(24) O(1) 3.178 3_556
H(24) C(4) 3.481 3_556
H(24) C(19) 3.286 3_556
H(24) H(3) 3.127 3_556
H(24) H(5) 3.433 2_545
H(24) H(16) 3.453 4_545
H(24) H(18) 3.531 4_545
H(24) H(22) 3.189 4_545
H(24) H(24) 3.257 3_556
H(24) H(28) 3.200 3_556
H(24) H(29) 2.550 3_556
H(25) C(12) 3.185 4_545
H(25) C(14) 3.293 4_545
H(25) H(3) 3.369 3_556
H(25) H(14) 3.023 4_545
H(25) H(16) 2.500 4_545
H(25) H(18) 2.329 4_545
H(25) H(22) 2.835 4_545
H(25) H(29) 3.578 3_556
H(26) C(9) 2.935 2_545
H(26) C(12) 3.415 4_545
H(26) H(5) 2.526 2_545
H(26) H(6) 2.904 2_545
H(26) H(7) 2.889 2_545
H(26) H(14) 3.431 4_545
H(26) H(15) 3.547 4_545
H(26) H(16) 2.770 4_545
H(26) H(22) 3.446 4_545
H(26) H(28) 3.574 3_556
H(26) H(29) 3.401 3_556
H(27) C(11) 2.936 4_555
H(27) C(15) 3.456 2_555
H(27) H(5) 3.006 4_555
H(27) H(8) 3.040 4_555
H(27) H(9) 3.290 2_555
H(27) H(11) 2.858 4_555
H(27) H(12) 3.275 4_555
H(27) H(13) 2.280 4_555
H(27) H(22) 2.989 2_555
H(27) H(23) 3.597 2_555
H(28) O(1) 3.223 3_556
H(28) C(4) 3.204 3_556
H(28) C(9) 3.548 4_555
H(28) C(10) 3.525 4_555
H(28) H(3) 2.721 3_556
H(28) H(5) 2.659 4_555
H(28) H(8) 2.846 4_555
H(28) H(10) 3.475 4_555
H(28) H(13) 3.150 4_555
H(28) H(24) 3.200 3_556
H(28) H(26) 3.574 3_556
H(29) C(15) 3.311 2_555
H(29) C(18) 3.318 3_556
H(29) H(5) 3.386 4_555
H(29) H(9) 3.543 2_555
H(29) H(22) 2.733 2_555
H(29) H(23) 3.179 2_555
H(29) H(24) 2.550 3_556
H(29) H(25) 3.578 3_556
H(29) H(26) 3.401 3_556

loop_
_geom_torsion_atom_site_label_1
_geom_torsion_atom_site_label_2
_geom_torsion_atom_site_label_3
_geom_torsion_atom_site_label_4
_geom_torsion
_geom_torsion_site_symmetry_4
C(1) Fe(1) C(5) N(1) 82.6(2) .
C(1) Fe(1) C(5) N(2) -82.8(2) .
C(5) Fe(1) C(1) O(1) 179.8(2) .
C(5) Fe(1) C(1) C(2) 0.2(2) .
C(1) Fe(1) C(16) C(17) -93.4(2) .
C(1) Fe(1) C(16) C(18) 24.4(3) .
C(1) Fe(1) C(16) C(22) 149.0(2) .
C(16) Fe(1) C(1) O(1) 20.4(2) .
C(16) Fe(1) C(1) C(2) -159.2(2) .
C(1) Fe(1) C(17) C(16) 96.5(2) .
C(1) Fe(1) C(17) C(19) -22.5(3) .
C(1) Fe(1) C(17) C(20) -144.9(2) .
C(17) Fe(1) C(1) O(1) -19.8(2) .
C(17) Fe(1) C(1) C(2) 160.6(2) .
C(1) Fe(1) C(20) C(17) 48.5(3) .
C(1) Fe(1) C(20) C(21) 166.0(2) .
C(1) Fe(1) C(20) C(23) -59.9(5) .
C(1) Fe(1) C(20) C(29) -91.6(6) .
C(20) Fe(1) C(1) O(1) -47.6(2) .
C(20) Fe(1) C(1) C(2) 132.7(2) .
C(1) Fe(1) C(21) C(20) -47.1(8) .
C(1) Fe(1) C(21) C(22) 72.1(8) .
C(1) Fe(1) C(21) C(24) -153.1(5) .
C(1) Fe(1) C(21) C(30) 170.4(6) .
C(21) Fe(1) C(1) O(1) -10.8(8) .
C(21) Fe(1) C(1) C(2) 169.6(7) .
C(1) Fe(1) C(22) C(16) -44.7(3) .
C(1) Fe(1) C(22) C(21) -160.7(2) .
C(1) Fe(1) C(22) C(25) 93.6(6) .
C(1) Fe(1) C(22) C(31) 61.1(5) .
C(22) Fe(1) C(1) O(1) 46.9(3) .
C(22) Fe(1) C(1) C(2) -132.8(3) .
C(5) Fe(1) C(16) C(17) 143.2(2) .
C(5) Fe(1) C(16) C(18) -98.9(4) .
C(5) Fe(1) C(16) C(22) 25.7(4) .
C(16) Fe(1) C(5) N(1) -151.4(2) .
C(16) Fe(1) C(5) N(2) 43.2(4) .
C(5) Fe(1) C(17) C(16) -140.7(2) .
C(5) Fe(1) C(17) C(19) 100.3(4) .
C(5) Fe(1) C(17) C(20) -22.2(4) .
C(17) Fe(1) C(5) N(1) -42.5(4) .
C(17) Fe(1) C(5) N(2) 152.1(2) .
C(5) Fe(1) C(20) C(17) 169.97(19) .
C(5) Fe(1) C(20) C(21) -72.6(3) .
C(5) Fe(1) C(20) C(23) 61.5(4) .
C(5) Fe(1) C(20) C(29) 29.9(7) .
C(20) Fe(1) C(5) N(1) -57.8(2) .
C(20) Fe(1) C(5) N(2) 136.7(2) .
C(5) Fe(1) C(21) C(20) 121.9(2) .
C(5) Fe(1) C(21) C(22) -118.8(2) .
C(5) Fe(1) C(21) C(24) 16.0(6) .
C(5) Fe(1) C(21) C(30) -20.6(6) .
C(21) Fe(1) C(5) N(1) -94.7(2) .
C(21) Fe(1) C(5) N(2) 99.9(2) .
C(5) Fe(1) C(22) C(16) -167.96(19) .
C(5) Fe(1) C(22) C(21) 76.0(2) .
C(5) Fe(1) C(22) C(25) -29.6(7) .
C(5) Fe(1) C(22) C(31) -62.1(5) .
C(22) Fe(1) C(5) N(1) -133.7(2) .
C(22) Fe(1) C(5) N(2) 60.9(3) .
C(16) Fe(1) C(17) C(19) -119.0(4) .
C(16) Fe(1) C(17) C(20) 118.5(3) .
C(17) Fe(1) C(16) C(18) 117.9(4) .
C(17) Fe(1) C(16) C(22) -117.5(3) .
C(16) Fe(1) C(20) C(17) -37.9(2) .
C(16) Fe(1) C(20) C(21) 79.6(2) .
C(16) Fe(1) C(20) C(23) -146.4(5) .
C(16) Fe(1) C(20) C(29) -178.0(7) .
C(20) Fe(1) C(16) C(17) 36.3(2) .
C(20) Fe(1) C(16) C(18) 154.2(3) .
C(20) Fe(1) C(16) C(22) -81.2(2) .
C(16) Fe(1) C(21) C(20) -81.2(2) .
C(16) Fe(1) C(21) C(22) 38.0(2) .
C(16) Fe(1) C(21) C(24) 172.8(6) .
C(16) Fe(1) C(21) C(30) 136.3(6) .
C(21) Fe(1) C(16) C(17) 78.4(2) .
C(21) Fe(1) C(16) C(18) -163.8(4) .
C(21) Fe(1) C(16) C(22) -39.1(2) .
C(16) Fe(1) C(22) C(21) -116.0(3) .
C(16) Fe(1) C(22) C(25) 138.3(7) .
C(16) Fe(1) C(22) C(31) 105.8(5) .
C(22) Fe(1) C(16) C(17) 117.5(3) .
C(22) Fe(1) C(16) C(18) -124.6(4) .
C(17) Fe(1) C(20) C(21) 117.5(3) .
C(17) Fe(1) C(20) C(23) -108.5(5) .
C(17) Fe(1) C(20) C(29) -140.1(7) .
C(20) Fe(1) C(17) C(16) -118.5(3) .
C(20) Fe(1) C(17) C(19) 122.5(4) .
C(17) Fe(1) C(21) C(20) -37.3(2) .
C(17) Fe(1) C(21) C(22) 81.9(2) .
C(17) Fe(1) C(21) C(24) -143.2(6) .
C(17) Fe(1) C(21) C(30) -179.8(4) .
C(21) Fe(1) C(17) C(16) -81.0(2) .
C(21) Fe(1) C(17) C(19) 160.0(4) .
C(21) Fe(1) C(17) C(20) 37.5(2) .
C(17) Fe(1) C(22) C(16) 38.3(2) .
C(17) Fe(1) C(22) C(21) -77.7(2) .
C(17) Fe(1) C(22) C(25) 176.6(7) .
C(17) Fe(1) C(22) C(31) 144.1(5) .
C(22) Fe(1) C(17) C(16) -37.2(2) .
C(22) Fe(1) C(17) C(19) -156.2(4) .
C(22) Fe(1) C(17) C(20) 81.3(2) .
C(20) Fe(1) C(21) C(22) 119.2(3) .
C(20) Fe(1) C(21) C(24) -105.9(6) .
C(20) Fe(1) C(21) C(30) -142.5(7) .
C(21) Fe(1) C(20) C(17) -117.5(3) .
C(21) Fe(1) C(20) C(23) 134.1(5) .
C(21) Fe(1) C(20) C(29) 102.4(7) .
C(20) Fe(1) C(22) C(16) 79.9(2) .
C(20) Fe(1) C(22) C(21) -36.1(2) .
C(20) Fe(1) C(22) C(25) -141.8(7) .
C(20) Fe(1) C(22) C(31) -174.3(5) .
C(22) Fe(1) C(20) C(17) -80.0(2) .
C(22) Fe(1) C(20) C(21) 37.4(2) .
C(22) Fe(1) C(20) C(23) 171.5(5) .
C(22) Fe(1) C(20) C(29) 139.8(7) .
C(21) Fe(1) C(22) C(16) 116.0(3) .
C(21) Fe(1) C(22) C(25) -105.7(7) .
C(21) Fe(1) C(22) C(31) -138.2(6) .
C(22) Fe(1) C(21) C(20) -119.2(3) .
C(22) Fe(1) C(21) C(24) 134.8(7) .
C(22) Fe(1) C(21) C(30) 98.3(6) .
C(1) O(1) C(4) C(3) -0.2(3) .
C(4) O(1) C(1) Fe(1) -179.69(18) .
C(4) O(1) C(1) C(2) 0.0(2) .
C(5) N(1) C(6) C(7) 0.3(3) .
C(5) N(1) C(6) C(11) -178.7(2) .
C(6) N(1) C(5) Fe(1) -168.5(2) .
C(6) N(1) C(5) N(2) -0.4(3) .
C(5) N(1) C(8) C(9) -117.4(3) .
C(5) N(1) C(8) C(10) 115.1(3) .
C(8) N(1) C(5) Fe(1) 10.5(3) .
C(8) N(1) C(5) N(2) 178.6(2) .
C(6) N(1) C(8) C(9) 61.4(4) .
C(6) N(1) C(8) C(10) -66.1(3) .
C(8) N(1) C(6) C(7) -178.6(2) .
C(8) N(1) C(6) C(11) 2.4(4) .
C(5) N(2) C(7) C(6) -0.2(3) .
C(5) N(2) C(7) C(12) 178.3(2) .
C(7) N(2) C(5) Fe(1) 168.5(2) .
C(7) N(2) C(5) N(1) 0.4(3) .
C(5) N(2) C(13) C(14) -116.8(3) .
C(5) N(2) C(13) C(15) 116.2(3) .
C(13) N(2) C(5) Fe(1) -10.1(3) .
C(13) N(2) C(5) N(1) -178.2(2) .
C(7) N(2) C(13) C(14) 64.8(3) .
C(7) N(2) C(13) C(15) -62.2(4) .
C(13) N(2) C(7) C(6) 178.2(2) .
C(13) N(2) C(7) C(12) -3.2(4) .
Fe(1) C(1) C(2) C(3) 179.9(2) .
O(1) C(1) C(2) C(3) 0.2(2) .
C(1) C(2) C(3) C(4) -0.3(3) .
C(2) C(3) C(4) O(1) 0.3(3) .
N(1) C(6) C(7) N(2) -0.0(2) .
N(1) C(6) C(7) C(12) -178.5(2) .
C(11) C(6) C(7) N(2) 178.9(2) .
C(11) C(6) C(7) C(12) 0.5(5) .
Fe(1) C(16) C(17) C(19) 120.2(3) .
Fe(1) C(16) C(17) C(20) -64.0(2) .
Fe(1) C(16) C(22) C(21) 61.5(2) .
Fe(1) C(16) C(22) C(25) -127.1(7) .
Fe(1) C(16) C(22) C(31) -119.0(3) .
C(18) C(16) C(17) Fe(1) -120.5(3) .
C(18) C(16) C(17) C(19) -0.2(4) .
C(18) C(16) C(17) C(20) 175.5(3) .
C(17) C(16) C(22) Fe(1) -62.4(2) .
C(17) C(16) C(22) C(21) -0.9(3) .
C(17) C(16) C(22) C(25) 170.4(6) .
C(17) C(16) C(22) C(31) 178.6(3) .
C(22) C(16) C(17) Fe(1) 64.1(2) .
C(22) C(16) C(17) C(19) -175.7(3) .
C(22) C(16) C(17) C(20) 0.0(2) .
C(18) C(16) C(22) Fe(1) 122.4(3) .
C(18) C(16) C(22) C(21) -176.1(3) .
C(18) C(16) C(22) C(25) -4.8(8) .
C(18) C(16) C(22) C(31) 3.4(5) .
Fe(1) C(17) C(20) C(21) -60.6(2) .
Fe(1) C(17) C(20) C(23) 119.1(3) .
Fe(1) C(17) C(20) C(29) 126.5(7) .
C(16) C(17) C(20) Fe(1) 61.5(2) .
C(16) C(17) C(20) C(21) 0.8(3) .
C(16) C(17) C(20) C(23) -179.5(3) .
C(16) C(17) C(20) C(29) -172.0(7) .
C(19) C(17) C(20) Fe(1) -122.9(3) .
C(19) C(17) C(20) C(21) 176.5(3) .
C(19) C(17) C(20) C(23) -3.8(5) .
C(19) C(17) C(20) C(29) 3.7(8) .
Fe(1) C(20) C(21) C(22) -60.7(2) .
Fe(1) C(20) C(21) C(24) 122.7(4) .
Fe(1) C(20) C(21) C(30) 125.3(8) .
Fe(1) C(20) C(23) C(29) -109.4(10) .
Fe(1) C(20) C(29) C(23) 89.9(11) .
C(17) C(20) C(21) Fe(1) 59.3(2) .
C(17) C(20) C(21) C(22) -1.4(4) .
C(17) C(20) C(21) C(24) -178.0(4) .
C(17) C(20) C(21) C(30) -175.4(7) .
C(17) C(20) C(23) C(29) 169.3(10) .
C(17) C(20) C(29) C(23) -15.6(14) .
C(21) C(20) C(23) C(29) -11.1(12) .
C(23) C(20) C(21) Fe(1) -120.3(5) .
C(23) C(20) C(21) C(22) 179.0(4) .
C(23) C(20) C(21) C(24) 2.4(7) .
C(23) C(20) C(21) C(30) 5.0(10) .
C(21) C(20) C(29) C(23) 171.8(9) .
C(29) C(20) C(21) Fe(1) -125.5(4) .
C(29) C(20) C(21) C(22) 173.9(4) .
C(29) C(20) C(21) C(24) -2.7(6) .
C(29) C(20) C(21) C(30) -0.2(7) .
Fe(1) C(21) C(22) C(16) -60.2(2) .
Fe(1) C(21) C(22) C(25) 125.8(4) .
Fe(1) C(21) C(22) C(31) 120.5(6) .
Fe(1) C(21) C(24) C(30) -99.0(10) .
Fe(1) C(21) C(30) C(24) 102.9(9) .
C(20) C(21) C(22) Fe(1) 61.7(2) .
C(20) C(21) C(22) C(16) 1.4(4) .
C(20) C(21) C(22) C(25) -172.5(4) .
C(20) C(21) C(22) C(31) -177.8(5) .
C(20) C(21) C(24) C(30) 176.8(9) .
C(20) C(21) C(30) C(24) -4.8(13) .
C(22) C(21) C(24) C(30) 1.6(11) .
C(24) C(21) C(22) Fe(1) -122.9(6) .
C(24) C(21) C(22) C(16) 176.8(5) .
C(24) C(21) C(22) C(25) 2.9(8) .
C(24) C(21) C(22) C(31) -2.4(9) .
C(22) C(21) C(30) C(24) -178.9(8) .
C(30) C(21) C(22) Fe(1) -122.1(4) .
C(30) C(21) C(22) C(16) 177.6(4) .
C(30) C(21) C(22) C(25) 3.7(6) .
C(30) C(21) C(22) C(31) -1.6(8) .
Fe(1) C(22) C(25) C(31) -88.1(11) .
Fe(1) C(22) C(31) C(25) 111.9(10) .
C(16) C(22) C(25) C(31) 16.9(14) .
C(16) C(22) C(31) C(25) -168.2(10) .
C(21) C(22) C(25) C(31) -172.3(9) .
C(21) C(22) C(31) C(25) 11.0(13) .
C(37) C(36) C(38) C(39) 9.5(8) .
C(38) C(36) C(37) C(39) -14.5(13) .
C(36) C(37) C(38) C(39) -169.4(9) .
C(36) C(37) C(39) C(38) 12.9(12) .
C(36) C(37) C(39) C(38) -167.1(12) 3_655
C(39) C(37) C(38) C(36) 169.4(9) .
C(36) C(38) C(39) C(37) -11.0(10) .
C(36) C(38) C(39) C(37) 169.0(10) 3_655
